data_4079394
loop_
_publ_author_name
'Dabek, Sven'
'Prosenc, Marc Heinrich'
'Heck, J\"urgen'

_publ_section_title
;
 Dipolar Sesquifulvalene Compounds with
 (Tetraaryl-\h4-cyclobutadiene)(\h5- cyclopentadienediyl)cobalt(I) Complex
 Units as Electron Donors
;
_journal_issue 19
_journal_name_full Organometallics
_journal_page_first 6911
_journal_paper_doi 10.1021/om300710x
_journal_volume 31
_journal_year 2012
_chemical_formula_moiety 'C40 H30 Co, F6 P'
_chemical_formula_sum 'C40 H30 Co F6 P'
_chemical_formula_weight 714.54
_space_group_IT_number 14
_symmetry_cell_setting monoclinic
_symmetry_space_group_name_Hall '-P 2ybc'
_symmetry_space_group_name_H-M 'P 1 21/c 1'
_atom_sites_solution_hydrogens geom
_atom_sites_solution_primary direct
_atom_sites_solution_secondary difmap
_audit_creation_method SHELXL-97
_audit_update_record
;
2012-07-12 # Formatted by publCIF
;
_cell_angle_alpha 90.00
_cell_angle_beta 106.49(3)
_cell_angle_gamma 90.00
_cell_formula_units_Z 4
_cell_length_a 15.790(3)
_cell_length_b 10.083(2)
_cell_length_c 21.042(4)
_cell_measurement_reflns_used 50
_cell_measurement_temperature 293(2)
_cell_measurement_theta_max 23
_cell_measurement_theta_min 10
_cell_volume 3212.3(12)
_computing_data_reduction 'Bruker SHELXTL'
_computing_molecular_graphics 'Bruker SHELXTL'
_computing_publication_material 'Bruker SHELXTL'
_computing_structure_refinement 'SHELXL-97 (Sheldrick, 1997)'
_computing_structure_solution 'SHELXS-97 (Sheldrick, 1990)'
_diffrn_ambient_temperature 293(2)
_diffrn_measured_fraction_theta_full 0.999
_diffrn_measured_fraction_theta_max 0.999
_diffrn_measurement_device_type 'Hilger Y290'
_diffrn_measurement_method '\w2\q scans'
_diffrn_radiation_monochromator graphite
_diffrn_radiation_source 'fine-focus sealed tube'
_diffrn_radiation_type MoK\a
_diffrn_radiation_wavelength 0.71073
_diffrn_reflns_av_R_equivalents 0.0000
_diffrn_reflns_av_sigmaI/netI 0.0513
_diffrn_reflns_limit_h_max 19
_diffrn_reflns_limit_h_min -20
_diffrn_reflns_limit_k_max 13
_diffrn_reflns_limit_k_min 0
_diffrn_reflns_limit_l_max 27
_diffrn_reflns_limit_l_min 0
_diffrn_reflns_number 7417
_diffrn_reflns_theta_full 27.57
_diffrn_reflns_theta_max 27.57
_diffrn_reflns_theta_min 2.26
_diffrn_standards_interval_count 100
_diffrn_standards_number 3
_exptl_absorpt_coefficient_mu 0.648
_exptl_absorpt_correction_type none
_exptl_crystal_colour green
_exptl_crystal_density_diffrn 1.477
_exptl_crystal_density_method 'not measured'
_exptl_crystal_description rhombohedron
_exptl_crystal_F_000 1464
_exptl_crystal_size_max 0.70
_exptl_crystal_size_mid 0.40
_exptl_crystal_size_min 0.15
_refine_diff_density_max 0.492
_refine_diff_density_min -0.310
_refine_diff_density_rms 0.070
_refine_ls_extinction_method none
_refine_ls_goodness_of_fit_ref 1.013
_refine_ls_hydrogen_treatment constr
_refine_ls_matrix_type full
_refine_ls_number_parameters 433
_refine_ls_number_reflns 7417
_refine_ls_number_restraints 0
_refine_ls_restrained_S_all 1.013
_refine_ls_R_factor_all 0.0724
_refine_ls_R_factor_gt 0.0446
_refine_ls_shift/su_max 0.001
_refine_ls_shift/su_mean 0.000
_refine_ls_structure_factor_coef Fsqd
_refine_ls_weighting_details 'calc w=1/[\s^2^(Fo^2^)+(0.0492P)^2^+1.4063P] where P=(Fo^2^+2Fc^2^)/3'
_refine_ls_weighting_scheme calc
_refine_ls_wR_factor_gt 0.0964
_refine_ls_wR_factor_ref 0.1075
_reflns_number_gt 5434
_reflns_number_total 7417
_reflns_threshold_expression >2sigma(I)
_cod_data_source_file om300710x_si_002.cif
_cod_data_source_block mhp
_cod_original_cell_volume 3212.2(11)
_cod_original_sg_symbol_H-M P2(1)/c
_cod_database_code 4079394

loop_
_symmetry_equiv_pos_as_xyz
'x, y, z'
'-x, y+1/2, -z+1/2'
'-x, -y, -z'
'x, -y-1/2, z-1/2'

loop_
_atom_site_label
_atom_site_type_symbol
_atom_site_fract_x
_atom_site_fract_y
_atom_site_fract_z
_atom_site_U_iso_or_equiv
_atom_site_adp_type
_atom_site_occupancy
_atom_site_symmetry_multiplicity
_atom_site_calc_flag
_atom_site_refinement_flags
Co1 Co 0.27346(2) 0.95908(3) 0.516661(16) 0.01753(9) Uani 1 1 d .
C1 C 0.39632(15) 0.9441(3) 0.49995(12) 0.0219(5) Uani 1 1 d .
C2 C 0.36332(17) 1.0781(3) 0.48596(14) 0.0258(6) Uani 1 1 d .
H2A H 0.3520 1.1241 0.4433 0.031 Uiso 1 1 calc R
C3 C 0.34978(18) 1.1303(3) 0.54467(15) 0.0329(6) Uani 1 1 d .
H3A H 0.3270 1.2189 0.5496 0.039 Uiso 1 1 calc R
C4 C 0.37409(17) 1.0335(3) 0.59492(14) 0.0322(6) Uani 1 1 d .
H4A H 0.3716 1.0440 0.6407 0.039 Uiso 1 1 calc R
C5 C 0.40200(16) 0.9192(3) 0.56848(13) 0.0261(6) Uani 1 1 d .
H5A H 0.4234 0.8373 0.5928 0.031 Uiso 1 1 calc R
C6 C 0.18398(15) 0.8156(2) 0.48078(11) 0.0176(5) Uani 1 1 d .
C7 C 0.18501(15) 0.8574(2) 0.54771(11) 0.0178(5) Uani 1 1 d .
C8 C 0.15096(15) 0.9881(2) 0.52168(11) 0.0170(5) Uani 1 1 d .
C9 C 0.15191(15) 0.9472(2) 0.45517(11) 0.0173(4) Uani 1 1 d .
C10 C 0.19624(16) 0.6925(3) 0.44755(12) 0.0199(5) Uani 1 1 d .
C11 C 0.20879(16) 0.6969(3) 0.38430(12) 0.0222(5) Uani 1 1 d .
H11A H 0.2098 0.7784 0.3639 0.027 Uiso 1 1 calc R
C12 C 0.21961(18) 0.5819(3) 0.35195(13) 0.0266(6) Uani 1 1 d .
H12A H 0.2284 0.5864 0.3101 0.032 Uiso 1 1 calc R
C13 C 0.2175(2) 0.4598(3) 0.38160(14) 0.0325(6) Uani 1 1 d .
H13A H 0.2258 0.3824 0.3600 0.039 Uiso 1 1 calc R
C14 C 0.2030(2) 0.4532(3) 0.44329(15) 0.0338(6) Uani 1 1 d .
H14A H 0.2003 0.3711 0.4627 0.041 Uiso 1 1 calc R
C15 C 0.19253(19) 0.5683(3) 0.47646(14) 0.0271(6) Uani 1 1 d .
H15A H 0.1830 0.5629 0.5180 0.033 Uiso 1 1 calc R
C16 C 0.19837(16) 0.7848(3) 0.61042(11) 0.0203(5) Uani 1 1 d .
C17 C 0.14114(17) 0.8038(3) 0.64924(12) 0.0236(5) Uani 1 1 d .
H17A H 0.0988 0.8705 0.6384 0.028 Uiso 1 1 calc R
C18 C 0.14696(19) 0.7233(3) 0.70429(13) 0.0293(6) Uani 1 1 d .
H18A H 0.1082 0.7362 0.7297 0.035 Uiso 1 1 calc R
C19 C 0.2098(2) 0.6247(3) 0.72111(13) 0.0311(6) Uani 1 1 d .
H19A H 0.2127 0.5701 0.7573 0.037 Uiso 1 1 calc R
C20 C 0.2689(2) 0.6073(3) 0.68380(13) 0.0314(6) Uani 1 1 d .
H20A H 0.3122 0.5421 0.6955 0.038 Uiso 1 1 calc R
C21 C 0.26319(18) 0.6866(3) 0.62939(13) 0.0272(6) Uani 1 1 d .
H21A H 0.3032 0.6746 0.6049 0.033 Uiso 1 1 calc R
C22 C 0.12344(15) 1.1117(2) 0.54721(11) 0.0181(5) Uani 1 1 d .
C23 C 0.16463(17) 1.1580(3) 0.61125(13) 0.0238(5) Uani 1 1 d .
H23A H 0.2074 1.1066 0.6404 0.029 Uiso 1 1 calc R
C24 C 0.14165(18) 1.2807(3) 0.63130(13) 0.0283(6) Uani 1 1 d .
H24A H 0.1704 1.3122 0.6735 0.034 Uiso 1 1 calc R
C25 C 0.07642(19) 1.3565(3) 0.58912(15) 0.0309(6) Uani 1 1 d .
H25A H 0.0618 1.4390 0.6028 0.037 Uiso 1 1 calc R
C26 C 0.03295(18) 1.3095(3) 0.52662(14) 0.0285(6) Uani 1 1 d .
H26A H -0.0120 1.3593 0.4987 0.034 Uiso 1 1 calc R
C27 C 0.05637(17) 1.1876(3) 0.50541(12) 0.0227(5) Uani 1 1 d .
H27A H 0.0272 1.1567 0.4632 0.027 Uiso 1 1 calc R
C28 C 0.11176(16) 0.9974(2) 0.38735(11) 0.0185(5) Uani 1 1 d .
C29 C 0.03830(17) 0.9310(3) 0.34691(13) 0.0243(5) Uani 1 1 d .
H29A H 0.0162 0.8564 0.3628 0.029 Uiso 1 1 calc R
C30 C -0.00161(18) 0.9762(3) 0.28314(13) 0.0296(6) Uani 1 1 d .
H30A H -0.0507 0.9319 0.2567 0.036 Uiso 1 1 calc R
C31 C 0.03044(19) 1.0857(3) 0.25847(12) 0.0289(6) Uani 1 1 d .
H31A H 0.0033 1.1155 0.2157 0.035 Uiso 1 1 calc R
C32 C 0.1032(2) 1.1506(3) 0.29797(14) 0.0322(6) Uani 1 1 d .
H32A H 0.1256 1.2240 0.2814 0.039 Uiso 1 1 calc R
C33 C 0.14363(19) 1.1081(3) 0.36214(13) 0.0279(6) Uani 1 1 d .
H33A H 0.1922 1.1538 0.3884 0.034 Uiso 1 1 calc R
C34 C 0.41136(16) 0.8496(3) 0.45270(13) 0.0221(5) Uani 1 1 d .
C35 C 0.42018(19) 0.7144(3) 0.47143(15) 0.0329(6) Uani 1 1 d .
H35A H 0.4165 0.6969 0.5140 0.039 Uiso 1 1 calc R
C36 C 0.4333(2) 0.6050(3) 0.43649(18) 0.0434(8) Uani 1 1 d .
H36A H 0.4344 0.5243 0.4581 0.052 Uiso 1 1 calc R
C37 C 0.4453(2) 0.5967(4) 0.3729(2) 0.0509(9) Uani 1 1 d .
H37A H 0.4560 0.5123 0.3591 0.061 Uiso 1 1 calc R
C38 C 0.4433(2) 0.6961(4) 0.32927(18) 0.0495(9) Uani 1 1 d .
H38A H 0.4532 0.6719 0.2893 0.059 Uiso 1 1 calc R
C39 C 0.4280(2) 0.8311(4) 0.33704(16) 0.0381(7) Uani 1 1 d .
H39A H 0.4276 0.8842 0.3008 0.046 Uiso 1 1 calc R
C40 C 0.41364(17) 0.8966(3) 0.39004(13) 0.0273(6) Uani 1 1 d .
H40A H 0.4037 0.9872 0.3837 0.033 Uiso 1 1 calc R
P1 P 0.38892(5) 1.24933(7) 0.78129(3) 0.02490(15) Uani 1 1 d .
F1 F 0.46662(13) 1.1518(2) 0.77622(10) 0.0472(5) Uani 1 1 d .
F2 F 0.31255(13) 1.3474(2) 0.78785(10) 0.0489(5) Uani 1 1 d .
F3 F 0.41603(12) 1.22563(19) 0.86028(8) 0.0391(4) Uani 1 1 d .
F4 F 0.45624(12) 1.37167(18) 0.79217(9) 0.0404(4) Uani 1 1 d .
F5 F 0.32254(14) 1.1275(2) 0.77070(10) 0.0488(5) Uani 1 1 d .
F6 F 0.36300(13) 1.27421(19) 0.70335(8) 0.0405(4) Uani 1 1 d .

loop_
_atom_site_aniso_label
_atom_site_aniso_U_11
_atom_site_aniso_U_22
_atom_site_aniso_U_33
_atom_site_aniso_U_23
_atom_site_aniso_U_13
_atom_site_aniso_U_12
Co1 0.01548(15) 0.01926(16) 0.01793(15) -0.00120(14) 0.00485(11) -0.00069(14)
C1 0.0148(10) 0.0225(13) 0.0283(12) 0.0016(10) 0.0060(9) -0.0007(10)
C2 0.0186(11) 0.0210(13) 0.0396(15) 0.0013(11) 0.0113(11) -0.0034(10)
C3 0.0203(13) 0.0284(14) 0.0512(18) -0.0146(13) 0.0122(12) -0.0071(12)
C4 0.0222(12) 0.0440(17) 0.0288(13) -0.0135(13) 0.0046(10) -0.0073(13)
C5 0.0172(11) 0.0350(15) 0.0244(12) 0.0010(11) 0.0032(10) -0.0013(11)
C6 0.0167(11) 0.0177(11) 0.0179(11) 0.0007(9) 0.0040(9) -0.0010(9)
C7 0.0182(11) 0.0168(11) 0.0189(11) 0.0010(9) 0.0060(9) 0.0018(9)
C8 0.0137(10) 0.0188(12) 0.0173(10) 0.0011(9) 0.0025(8) -0.0005(9)
C9 0.0158(10) 0.0175(11) 0.0188(11) -0.0001(9) 0.0053(8) -0.0023(9)
C10 0.0170(11) 0.0207(12) 0.0215(11) -0.0026(10) 0.0047(9) -0.0006(10)
C11 0.0217(12) 0.0222(13) 0.0227(12) -0.0013(10) 0.0062(10) -0.0014(10)
C12 0.0277(13) 0.0290(14) 0.0235(12) -0.0054(11) 0.0077(10) -0.0008(11)
C13 0.0392(15) 0.0224(13) 0.0368(14) -0.0093(12) 0.0122(12) 0.0008(13)
C14 0.0454(17) 0.0187(13) 0.0400(15) 0.0016(12) 0.0165(13) 0.0014(13)
C15 0.0335(13) 0.0207(13) 0.0302(13) -0.0008(11) 0.0141(11) -0.0001(11)
C16 0.0232(12) 0.0206(12) 0.0168(11) -0.0009(9) 0.0051(9) -0.0010(10)
C17 0.0241(12) 0.0259(13) 0.0197(11) -0.0013(10) 0.0042(10) 0.0006(11)
C18 0.0335(14) 0.0356(16) 0.0214(12) 0.0002(11) 0.0122(11) -0.0018(13)
C19 0.0417(16) 0.0284(14) 0.0222(12) 0.0080(11) 0.0073(12) -0.0033(13)
C20 0.0374(15) 0.0275(15) 0.0268(13) 0.0057(12) 0.0050(12) 0.0074(13)
C21 0.0303(14) 0.0298(14) 0.0229(12) 0.0040(11) 0.0100(11) 0.0050(12)
C22 0.0164(11) 0.0192(12) 0.0207(11) -0.0015(10) 0.0084(9) -0.0011(9)
C23 0.0221(12) 0.0270(14) 0.0228(12) -0.0031(10) 0.0071(10) 0.0003(11)
C24 0.0297(14) 0.0305(15) 0.0261(13) -0.0097(11) 0.0104(11) -0.0049(12)
C25 0.0367(15) 0.0199(13) 0.0431(16) -0.0056(12) 0.0227(13) 0.0024(12)
C26 0.0279(13) 0.0252(14) 0.0349(14) 0.0074(12) 0.0131(12) 0.0091(11)
C27 0.0221(12) 0.0252(13) 0.0212(11) -0.0015(10) 0.0067(10) 0.0017(11)
C28 0.0205(11) 0.0177(11) 0.0181(11) 0.0012(9) 0.0068(9) 0.0031(9)
C29 0.0221(12) 0.0243(13) 0.0260(12) 0.0020(10) 0.0059(10) -0.0045(10)
C30 0.0276(13) 0.0328(16) 0.0234(12) -0.0045(11) -0.0010(10) -0.0016(12)
C31 0.0354(14) 0.0330(15) 0.0171(11) 0.0041(11) 0.0054(11) 0.0093(12)
C32 0.0361(15) 0.0292(15) 0.0304(14) 0.0127(12) 0.0080(12) -0.0014(13)
C33 0.0293(13) 0.0247(14) 0.0269(13) 0.0027(11) 0.0032(11) -0.0036(11)
C34 0.0134(10) 0.0248(13) 0.0274(12) -0.0019(10) 0.0045(9) -0.0001(10)
C35 0.0315(14) 0.0273(15) 0.0385(16) 0.0036(12) 0.0076(12) 0.0032(12)
C36 0.0379(17) 0.0245(16) 0.060(2) -0.0050(15) 0.0007(15) 0.0052(14)
C37 0.0412(19) 0.044(2) 0.066(2) -0.0285(19) 0.0129(17) 0.0009(16)
C38 0.0401(18) 0.064(2) 0.050(2) -0.0315(19) 0.0227(16) -0.0149(18)
C39 0.0313(15) 0.052(2) 0.0339(15) -0.0059(14) 0.0146(13) -0.0109(15)
C40 0.0225(12) 0.0320(15) 0.0291(13) -0.0009(12) 0.0101(10) -0.0037(11)
P1 0.0275(3) 0.0246(3) 0.0227(3) -0.0012(3) 0.0072(3) -0.0003(3)
F1 0.0541(12) 0.0423(11) 0.0544(12) 0.0097(9) 0.0305(10) 0.0192(10)
F2 0.0419(11) 0.0529(12) 0.0537(12) 0.0013(10) 0.0165(9) 0.0192(10)
F3 0.0448(10) 0.0482(11) 0.0239(8) 0.0038(8) 0.0090(7) -0.0006(9)
F4 0.0457(10) 0.0357(10) 0.0372(9) -0.0025(8) 0.0075(8) -0.0141(9)
F5 0.0550(12) 0.0451(11) 0.0461(11) -0.0042(9) 0.0143(9) -0.0240(10)
F6 0.0502(11) 0.0442(11) 0.0239(8) -0.0001(8) 0.0052(8) -0.0066(9)

loop_
_atom_type_symbol
_atom_type_description
_atom_type_scat_dispersion_real
_atom_type_scat_dispersion_imag
_atom_type_scat_source
C C 0.0033 0.0016 'International Tables Vol C Tables 4.2.6.8 and 6.1.1.4'
H H 0.0000 0.0000 'International Tables Vol C Tables 4.2.6.8 and 6.1.1.4'
F F 0.0171 0.0103 'International Tables Vol C Tables 4.2.6.8 and 6.1.1.4'
P P 0.1023 0.0942 'International Tables Vol C Tables 4.2.6.8 and 6.1.1.4'
Co Co 0.3494 0.9721 'International Tables Vol C Tables 4.2.6.8 and 6.1.1.4'

loop_
_geom_angle_atom_site_label_1
_geom_angle_atom_site_label_2
_geom_angle_atom_site_label_3
_geom_angle
C7 Co1 C8 43.38(9)
C7 Co1 C9 62.91(10)
C8 Co1 C9 43.15(9)
C7 Co1 C6 42.98(9)
C8 Co1 C6 62.35(10)
C9 Co1 C6 42.98(10)
C7 Co1 C5 113.93(10)
C8 Co1 C5 146.16(10)
C9 Co1 C5 163.54(11)
C6 Co1 C5 122.78(11)
C7 Co1 C1 142.87(10)
C8 Co1 C1 172.30(10)
C9 Co1 C1 131.40(10)
C6 Co1 C1 118.36(10)
C5 Co1 C1 40.89(10)
C7 Co1 C4 112.13(11)
C8 Co1 C4 116.20(10)
C9 Co1 C4 156.44(11)
C6 Co1 C4 148.69(11)
C5 Co1 C4 39.73(11)
C1 Co1 C4 67.58(11)
C7 Co1 C3 137.38(11)
C8 Co1 C3 110.79(11)
C9 Co1 C3 127.22(11)
C6 Co1 C3 170.19(11)
C5 Co1 C3 66.94(12)
C1 Co1 C3 67.41(11)
C4 Co1 C3 39.53(12)
C7 Co1 C2 176.12(10)
C8 Co1 C2 133.32(10)
C9 Co1 C2 116.51(10)
C6 Co1 C2 139.49(10)
C5 Co1 C2 67.79(11)
C1 Co1 C2 40.65(10)
C4 Co1 C2 66.74(12)
C3 Co1 C2 39.46(11)
C5 C1 C34 126.7(2)
C5 C1 C2 106.4(2)
C34 C1 C2 126.6(2)
C5 C1 Co1 68.80(14)
C34 C1 Co1 120.62(17)
C2 C1 Co1 70.51(14)
C3 C2 C1 107.7(3)
C3 C2 Co1 70.13(16)
C1 C2 Co1 68.84(14)
C4 C3 C2 108.7(3)
C4 C3 Co1 69.66(16)
C2 C3 Co1 70.40(15)
C5 C4 C3 108.7(2)
C5 C4 Co1 69.20(15)
C3 C4 Co1 70.81(16)
C4 C5 C1 108.4(2)
C4 C5 Co1 71.06(15)
C1 C5 Co1 70.31(14)
C10 C6 C7 137.3(2)
C10 C6 C9 132.1(2)
C7 C6 C9 90.10(19)
C10 C6 Co1 127.91(17)
C7 C6 Co1 67.55(13)
C9 C6 Co1 67.69(13)
C6 C7 C8 89.79(18)
C6 C7 C16 132.7(2)
C8 C7 C16 136.5(2)
C6 C7 Co1 69.47(13)
C8 C7 Co1 68.37(13)
C16 C7 Co1 128.08(17)
C9 C8 C7 90.09(19)
C9 C8 C22 132.3(2)
C7 C8 C22 137.6(2)
C9 C8 Co1 68.49(13)
C7 C8 Co1 68.24(13)
C22 C8 Co1 122.47(16)
C8 C9 C6 89.99(18)
C8 C9 C28 135.2(2)
C6 C9 C28 132.3(2)
C8 C9 Co1 68.35(13)
C6 C9 Co1 69.34(13)
C28 C9 Co1 132.67(17)
C11 C10 C15 118.4(2)
C11 C10 C6 120.0(2)
C15 C10 C6 121.5(2)
C12 C11 C10 120.9(2)
C11 C12 C13 120.2(2)
C14 C13 C12 119.8(3)
C13 C14 C15 120.5(3)
C14 C15 C10 120.2(2)
C17 C16 C21 118.3(2)
C17 C16 C7 120.4(2)
C21 C16 C7 121.0(2)
C16 C17 C18 120.4(3)
C19 C18 C17 120.4(3)
C18 C19 C20 119.7(3)
C21 C20 C19 120.0(3)
C20 C21 C16 121.2(3)
C27 C22 C23 119.0(2)
C27 C22 C8 119.0(2)
C23 C22 C8 122.0(2)
C24 C23 C22 120.0(2)
C25 C24 C23 120.6(3)
C26 C25 C24 119.9(3)
C25 C26 C27 120.1(3)
C26 C27 C22 120.3(2)
C33 C28 C29 118.7(2)
C33 C28 C9 122.8(2)
C29 C28 C9 118.6(2)
C30 C29 C28 120.1(2)
C31 C30 C29 120.9(2)
C30 C31 C32 119.1(2)
C31 C32 C33 121.0(3)
C32 C33 C28 120.2(3)
C40 C34 C35 123.9(3)
C40 C34 C1 118.3(2)
C35 C34 C1 117.8(2)
C36 C35 C34 130.0(3)
C35 C36 C37 129.7(3)
C38 C37 C36 128.2(3)
C37 C38 C39 127.8(3)
C40 C39 C38 129.6(3)
C39 C40 C34 130.8(3)
F5 P1 F6 90.63(11)
F5 P1 F2 90.38(12)
F6 P1 F2 90.68(11)
F5 P1 F1 90.20(12)
F6 P1 F1 90.34(11)
F2 P1 F1 178.82(12)
F5 P1 F4 179.71(14)
F6 P1 F4 89.54(10)
F2 P1 F4 89.86(11)
F1 P1 F4 89.56(11)
F5 P1 F3 90.08(11)
F6 P1 F3 179.29(12)
F2 P1 F3 89.35(11)
F1 P1 F3 89.62(11)
F4 P1 F3 89.75(10)

loop_
_geom_bond_atom_site_label_1
_geom_bond_atom_site_label_2
_geom_bond_distance
Co1 C7 1.987(2)
Co1 C8 1.988(2)
Co1 C9 1.990(2)
Co1 C6 2.013(2)
Co1 C5 2.053(3)
Co1 C1 2.073(2)
Co1 C4 2.077(3)
Co1 C3 2.092(3)
Co1 C2 2.095(3)
C1 C5 1.441(4)
C1 C34 1.445(4)
C1 C2 1.448(4)
C2 C3 1.414(4)
C3 C4 1.410(4)
C4 C5 1.404(4)
C6 C10 1.465(3)
C6 C7 1.466(3)
C6 C9 1.467(3)
C7 C8 1.469(3)
C7 C16 1.471(3)
C8 C9 1.463(3)
C8 C22 1.470(3)
C9 C28 1.477(3)
C10 C11 1.401(3)
C10 C15 1.401(4)
C11 C12 1.379(4)
C12 C13 1.385(4)
C13 C14 1.382(4)
C14 C15 1.388(4)
C16 C17 1.393(4)
C16 C21 1.398(4)
C17 C18 1.396(4)
C18 C19 1.378(4)
C19 C20 1.390(4)
C20 C21 1.378(4)
C22 C27 1.398(3)
C22 C23 1.400(3)
C23 C24 1.388(4)
C24 C25 1.384(4)
C25 C26 1.383(4)
C26 C27 1.392(4)
C28 C33 1.390(4)
C28 C29 1.399(4)
C29 C30 1.388(4)
C30 C31 1.376(4)
C31 C32 1.377(4)
C32 C33 1.387(4)
C34 C40 1.411(4)
C34 C35 1.415(4)
C35 C36 1.374(4)
C36 C37 1.406(5)
C37 C38 1.354(6)
C38 C39 1.400(5)
C39 C40 1.369(4)
P1 F5 1.589(2)
P1 F6 1.5933(18)
P1 F2 1.5954(19)
P1 F1 1.5991(19)
P1 F4 1.6018(19)
P1 F3 1.6122(17)
